data_7211573
loop_
_publ_author_name
'Su, Xin'
'Guo, Dong-Sheng'
'Liu, Yu'

_publ_section_title
;
 Solid-state supramolecular architectures by p-sulfonatocalix[5]arene with
 bispyridinium derivatives: factors of spacers and terminal groups
;
_journal_issue 3
_journal_name_full CrystEngComm
_journal_page_first 947
_journal_paper_doi 10.1039/b910623e
_journal_volume 12
_journal_year 2010
_chemical_formula_moiety 'C47 H56 N4 O26 S5'
_chemical_formula_sum 'C47 H56 N4 O26 S5'
_chemical_formula_weight 1253.26
_chemical_name_systematic
;
?
;
_space_group_IT_number 14
_symmetry_cell_setting monoclinic
_symmetry_space_group_name_Hall '-P 2yn'
_symmetry_space_group_name_H-M 'P 1 21/n 1'
_atom_sites_solution_hydrogens geom
_atom_sites_solution_primary direct
_atom_sites_solution_secondary difmap
_audit_creation_method SHELXL-97
_cell_angle_alpha 90.00
_cell_angle_beta 99.170(3)
_cell_angle_gamma 90.00
_cell_formula_units_Z 4
_cell_length_a 11.4886(19)
_cell_length_b 19.653(4)
_cell_length_c 29.851(5)
_cell_measurement_reflns_used 16484
_cell_measurement_temperature 113(2)
_cell_measurement_theta_max 28.0
_cell_measurement_theta_min 1.2
_cell_volume 6654(2)
_computing_cell_refinement CrystalClear
_computing_data_collection CrystalClear
_computing_data_reduction CrystalClear
_computing_publication_material 'CrystalStructure 3.8'
_computing_structure_refinement 'SHELXL-97 (Sheldrick, 1997)'
_computing_structure_solution 'SHELXS-97 (Sheldrick, 1990)'
_diffrn_ambient_temperature 113(2)
_diffrn_detector_area_resol_mean 7.31
_diffrn_measured_fraction_theta_full 0.992
_diffrn_measured_fraction_theta_max 0.992
_diffrn_measurement_device_type 'Rigaku Saturn'
_diffrn_measurement_method \w
_diffrn_radiation_monochromator confocal
_diffrn_radiation_source 'rotating anode'
_diffrn_radiation_type MoK\a
_diffrn_radiation_wavelength 0.71070
_diffrn_reflns_av_R_equivalents 0.0535
_diffrn_reflns_av_sigmaI/netI 0.0599
_diffrn_reflns_limit_h_max 13
_diffrn_reflns_limit_h_min -9
_diffrn_reflns_limit_k_max 22
_diffrn_reflns_limit_k_min -23
_diffrn_reflns_limit_l_max 35
_diffrn_reflns_limit_l_min -35
_diffrn_reflns_number 37529
_diffrn_reflns_theta_full 25.00
_diffrn_reflns_theta_max 25.00
_diffrn_reflns_theta_min 3.13
_diffrn_standards_decay_% 0
_diffrn_standards_interval_count 0
_diffrn_standards_interval_time 0
_diffrn_standards_number 0
_exptl_absorpt_coefficient_mu 0.250
_exptl_absorpt_correction_T_max 0.9611
_exptl_absorpt_correction_T_min 0.9424
_exptl_absorpt_correction_type multi-scan
_exptl_absorpt_process_details crystalclear
_exptl_crystal_colour colorless
_exptl_crystal_density_diffrn 1.251
_exptl_crystal_density_method 'not measured'
_exptl_crystal_description block
_exptl_crystal_F_000 2616
_exptl_crystal_size_max 0.24
_exptl_crystal_size_mid 0.20
_exptl_crystal_size_min 0.16
_platon_squeeze_details
;
;
_refine_diff_density_max 2.388
_refine_diff_density_min -0.850
_refine_diff_density_rms 0.115
_refine_ls_extinction_coef 0.0078(8)
_refine_ls_extinction_expression Fc^*^=kFc[1+0.001xFc^2^\l^3^/sin(2\q)]^-1/4^
_refine_ls_extinction_method SHELXL
_refine_ls_goodness_of_fit_ref 1.022
_refine_ls_hydrogen_treatment constr
_refine_ls_matrix_type full
_refine_ls_number_parameters 798
_refine_ls_number_reflns 11636
_refine_ls_number_restraints 114
_refine_ls_restrained_S_all 1.047
_refine_ls_R_factor_all 0.1207
_refine_ls_R_factor_gt 0.1002
_refine_ls_shift/su_max 0.013
_refine_ls_shift/su_mean 0.000
_refine_ls_structure_factor_coef Fsqd
_refine_ls_weighting_details 'calc w=1/[\s^2^(Fo^2^)+(0.1423P)^2^+24.0761P] where P=(Fo^2^+2Fc^2^)/3'
_refine_ls_weighting_scheme calc
_refine_ls_wR_factor_gt 0.2710
_refine_ls_wR_factor_ref 0.2875
_reflns_number_gt 8471
_reflns_number_total 11636
_reflns_threshold_expression >2sigma(I)
_cod_data_source_file b910623e.txt
_cod_data_source_block shelxl
_cod_database_code 7211573

loop_
_symmetry_equiv_pos_as_xyz
'x, y, z'
'-x+1/2, y+1/2, -z+1/2'
'-x, -y, -z'
'x-1/2, -y-1/2, z-1/2'

loop_
_atom_site_label
_atom_site_type_symbol
_atom_site_fract_x
_atom_site_fract_y
_atom_site_fract_z
_atom_site_U_iso_or_equiv
_atom_site_adp_type
_atom_site_occupancy
_atom_site_symmetry_multiplicity
_atom_site_calc_flag
_atom_site_refinement_flags
_atom_site_disorder_assembly
_atom_site_disorder_group
S1 S 0.62745(12) 0.65845(7) 0.13337(4) 0.0305(3) Uani 1 1 d . . .
S2 S 0.81809(17) 0.32496(8) 0.06913(5) 0.0473(5) Uani 1 1 d D . .
S3 S 0.63587(14) -0.00828(7) 0.12830(5) 0.0400(4) Uani 1 1 d . . .
S4 S 0.08316(12) 0.10845(8) 0.11935(5) 0.0371(4) Uani 1 1 d . . .
S5 S 0.08775(12) 0.53387(10) 0.12067(5) 0.0493(5) Uani 1 1 d D . .
O1 O 0.6399(3) 0.43560(18) 0.26661(12) 0.0324(8) Uani 1 1 d . . .
H1A H 0.7035 0.4130 0.2682 0.049 Uiso 1 1 d R . .
O2 O 0.8190(3) 0.32534(17) 0.26678(12) 0.0314(8) Uani 1 1 d . . .
H2 H 0.7898 0.2871 0.2713 0.047 Uiso 1 1 d R . .
O3 O 0.6429(3) 0.21010(18) 0.26381(12) 0.0323(8) Uani 1 1 d . A .
H3G H 0.6350 0.1947 0.2898 0.048 Uiso 1 1 d R . .
O4 O 0.3783(3) 0.2524(2) 0.26997(14) 0.0415(10) Uani 1 1 d . A .
H4E H 0.4047 0.2892 0.2607 0.062 Uiso 1 1 d R . .
O5 O 0.3692(4) 0.3882(2) 0.27443(14) 0.0448(10) Uani 1 1 d . A .
H5 H 0.4208 0.4081 0.2923 0.067 Uiso 1 1 d R . .
O6 O 0.6246(4) 0.7230(2) 0.15758(14) 0.0461(10) Uani 1 1 d . . .
O7 O 0.7315(3) 0.65310(19) 0.11189(13) 0.0368(9) Uani 1 1 d . . .
O8 O 0.5189(4) 0.6452(2) 0.10275(14) 0.0453(10) Uani 1 1 d . . .
O9 O 0.8431(10) 0.3917(3) 0.0551(3) 0.056(2) Uani 0.698(14) 1 d PDU A 1
O10 O 0.8841(7) 0.2702(3) 0.0565(2) 0.055(3) Uani 0.698(14) 1 d PDU A 1
O11 O 0.6898(5) 0.3105(4) 0.0527(2) 0.064(3) Uani 0.698(14) 1 d PDU A 1
O9' O 0.7889(18) 0.3904(6) 0.0511(9) 0.070(8) Uani 0.302(14) 1 d PDU A 2
O10' O 0.9439(9) 0.3096(10) 0.0669(6) 0.075(6) Uani 0.302(14) 1 d PDU A 2
O11' O 0.7508(17) 0.2687(8) 0.0501(6) 0.083(7) Uani 0.302(14) 1 d PDU A 2
O12 O 0.7403(5) -0.0044(2) 0.10885(17) 0.0601(13) Uani 1 1 d . . .
O13 O 0.6271(4) -0.0729(2) 0.15166(16) 0.0542(12) Uani 1 1 d . . .
O14 O 0.5309(5) 0.0061(3) 0.09611(18) 0.0732(17) Uani 1 1 d . . .
O15 O -0.0379(3) 0.1189(2) 0.12433(15) 0.0480(11) Uani 1 1 d . . .
O16 O 0.1177(4) 0.0364(2) 0.12580(18) 0.0585(13) Uani 1 1 d . . .
O17 O 0.1135(4) 0.1343(3) 0.07775(15) 0.0587(13) Uani 1 1 d . . .
O18 O -0.0314(6) 0.5282(4) 0.1280(3) 0.030(2) Uani 0.574(13) 1 d PDU B 1
O19 O 0.1252(7) 0.6084(3) 0.1298(3) 0.058(3) Uani 0.574(13) 1 d PDU B 1
O20 O 0.1184(9) 0.5128(6) 0.0799(3) 0.071(3) Uani 0.574(13) 1 d PDU B 1
O18' O -0.0159(10) 0.5563(8) 0.1355(5) 0.047(4) Uani 0.426(13) 1 d PDU B 2
O19' O 0.1625(8) 0.5798(5) 0.1032(3) 0.043(3) Uani 0.426(13) 1 d PDU B 2
O20' O 0.0547(11) 0.4784(5) 0.0848(3) 0.058(4) Uani 0.426(13) 1 d PDU B 2
O21 O 0.9537(7) 0.7063(3) 0.1483(2) 0.095(2) Uani 1 1 d . . .
O22 O 0.7783(9) 0.8237(4) 0.1335(3) 0.121(3) Uani 1 1 d . . .
O23 O 0.9707(9) 0.9369(3) 0.1471(2) 0.132(4) Uani 1 1 d . . .
O24 O 0.0366(8) 0.8179(5) 0.1233(3) 0.122(3) Uani 1 1 d . . .
O25 O 0.2461(8) 0.8214(5) 0.1465(4) 0.142(3) Uani 1 1 d . . .
O26 O 0.4852(9) 0.8236(5) 0.1149(4) 0.154(4) Uani 1 1 d . . .
N1 N 0.4430(4) 0.3292(2) 0.13083(15) 0.0337(10) Uani 1 1 d . . .
N2 N 0.4587(4) 0.4482(2) 0.06824(14) 0.0303(10) Uani 1 1 d . . .
C1 C 0.6418(4) 0.4893(2) 0.23722(17) 0.0250(10) Uani 1 1 d . . .
C2 C 0.5437(4) 0.5328(2) 0.22954(17) 0.0263(11) Uani 1 1 d . A .
C3 C 0.5429(4) 0.5845(2) 0.19817(17) 0.0259(11) Uani 1 1 d . . .
H3A H 0.4774 0.6145 0.1926 0.031 Uiso 1 1 calc R . .
C4 C 0.6378(4) 0.5930(2) 0.17453(17) 0.0266(11) Uani 1 1 d . . .
C5 C 0.7350(4) 0.5510(2) 0.18380(17) 0.0260(11) Uani 1 1 d . . .
H5A H 0.8002 0.5580 0.1684 0.031 Uiso 1 1 calc R . .
C6 C 0.7391(4) 0.4991(2) 0.21496(17) 0.0239(10) Uani 1 1 d . . .
C7 C 0.8461(4) 0.4534(2) 0.22470(17) 0.0253(10) Uani 1 1 d . . .
H7A H 0.8623 0.4436 0.2577 0.030 Uiso 1 1 calc R . .
H7B H 0.9153 0.4778 0.2166 0.030 Uiso 1 1 calc R . .
C8 C 0.8257(4) 0.3240(2) 0.22121(17) 0.0235(10) Uani 1 1 d . . .
C9 C 0.8318(4) 0.3865(2) 0.19895(16) 0.0231(10) Uani 1 1 d . A .
C10 C 0.8320(4) 0.3858(2) 0.15235(16) 0.0225(10) Uani 1 1 d . . .
H10 H 0.8346 0.4276 0.1366 0.027 Uiso 1 1 calc R A .
C11 C 0.8284(4) 0.3255(3) 0.12872(17) 0.0267(11) Uani 1 1 d . A .
C12 C 0.8330(4) 0.2637(3) 0.15208(17) 0.0283(11) Uani 1 1 d . . .
H12 H 0.8359 0.2221 0.1360 0.034 Uiso 1 1 calc R A .
C13 C 0.8336(4) 0.2626(2) 0.19854(16) 0.0226(10) Uani 1 1 d . A .
C14 C 0.8483(4) 0.1952(2) 0.22360(17) 0.0257(10) Uani 1 1 d . . .
H14A H 0.8625 0.2041 0.2567 0.031 Uiso 1 1 calc R A .
H14B H 0.9185 0.1716 0.2158 0.031 Uiso 1 1 calc R . .
C15 C 0.6428(4) 0.1569(2) 0.23394(17) 0.0261(11) Uani 1 1 d . . .
C16 C 0.7412(4) 0.1488(3) 0.21227(17) 0.0266(11) Uani 1 1 d . A .
C17 C 0.7405(5) 0.0975(3) 0.18010(17) 0.0284(11) Uani 1 1 d . . .
H17 H 0.8064 0.0914 0.1649 0.034 Uiso 1 1 calc R A .
C18 C 0.6432(5) 0.0554(3) 0.17031(18) 0.0320(12) Uani 1 1 d . A .
C19 C 0.5482(5) 0.0627(3) 0.19337(18) 0.0294(11) Uani 1 1 d . . .
H19 H 0.4832 0.0324 0.1869 0.035 Uiso 1 1 calc R A .
C20 C 0.5461(4) 0.1127(3) 0.22549(18) 0.0289(11) Uani 1 1 d . A .
C21 C 0.4424(5) 0.1173(3) 0.25090(18) 0.0315(12) Uani 1 1 d . . .
H21A H 0.4674 0.1414 0.2800 0.038 Uiso 1 1 calc R A .
H21B H 0.4181 0.0707 0.2581 0.038 Uiso 1 1 calc R . .
C22 C 0.3090(4) 0.2208(3) 0.23480(18) 0.0305(11) Uani 1 1 d . . .
C23 C 0.3375(4) 0.1540(3) 0.22432(17) 0.0283(11) Uani 1 1 d . A .
C24 C 0.2664(4) 0.1217(3) 0.18888(18) 0.0299(11) Uani 1 1 d . . .
H24 H 0.2846 0.0763 0.1814 0.036 Uiso 1 1 calc R A .
C25 C 0.1704(4) 0.1532(3) 0.16432(19) 0.0324(12) Uani 1 1 d . A .
C26 C 0.1407(5) 0.2192(3) 0.17541(19) 0.0352(12) Uani 1 1 d . . .
H26 H 0.0741 0.2407 0.1583 0.042 Uiso 1 1 calc R A .
C27 C 0.2079(4) 0.2541(3) 0.21153(18) 0.0296(11) Uani 1 1 d . A .
C28 C 0.1636(5) 0.3202(3) 0.2281(2) 0.0349(12) Uani 1 1 d . . .
H28A H 0.1805 0.3194 0.2616 0.042 Uiso 1 1 calc R A .
H28B H 0.0767 0.3203 0.2195 0.042 Uiso 1 1 calc R . .
C29 C 0.3059(4) 0.4221(3) 0.23823(17) 0.0282(11) Uani 1 1 d . . .
C30 C 0.2085(4) 0.3881(3) 0.21284(18) 0.0308(12) Uani 1 1 d . A .
C31 C 0.1467(4) 0.4231(3) 0.17611(19) 0.0334(12) Uani 1 1 d . . .
H31 H 0.0829 0.4009 0.1576 0.040 Uiso 1 1 calc R A .
C32 C 0.1746(4) 0.4884(3) 0.16559(19) 0.0361(13) Uani 1 1 d . A .
C33 C 0.2684(4) 0.5210(3) 0.19210(19) 0.0326(12) Uani 1 1 d . . .
H33 H 0.2863 0.5667 0.1853 0.039 Uiso 1 1 calc R A .
C34 C 0.3363(4) 0.4886(3) 0.22811(18) 0.0300(12) Uani 1 1 d . A .
C35 C 0.4407(4) 0.5259(3) 0.25511(18) 0.0301(11) Uani 1 1 d . . .
H35A H 0.4150 0.5718 0.2630 0.036 Uiso 1 1 calc R A .
H35B H 0.4669 0.5010 0.2838 0.036 Uiso 1 1 calc R . .
C36 C 0.3360(5) 0.3114(3) 0.1076(2) 0.0375(13) Uani 1 1 d . . .
H36 H 0.2756 0.3448 0.1023 0.045 Uiso 1 1 calc R . .
C37 C 0.3134(5) 0.2480(3) 0.0918(2) 0.0442(14) Uani 1 1 d . . .
H37 H 0.2382 0.2374 0.0750 0.053 Uiso 1 1 calc R . .
C38 C 0.4004(5) 0.1972(3) 0.10003(19) 0.0385(13) Uani 1 1 d . . .
C39 C 0.5108(6) 0.2165(3) 0.1240(2) 0.0426(14) Uani 1 1 d . . .
H39 H 0.5731 0.1843 0.1295 0.051 Uiso 1 1 calc R . .
C40 C 0.5281(5) 0.2819(3) 0.1395(2) 0.0432(14) Uani 1 1 d . . .
H40 H 0.6019 0.2941 0.1568 0.052 Uiso 1 1 calc R . .
N3 N 0.3794(5) 0.1330(3) 0.08636(18) 0.0483(13) Uani 1 1 d . . .
H3B H 0.4370 0.1189 0.0708 0.073 Uiso 1 1 calc R . .
H3C H 0.3083 0.1307 0.0680 0.073 Uiso 1 1 calc R . .
H3D H 0.3787 0.1058 0.1110 0.073 Uiso 1 1 calc R . .
C41 C 0.4674(5) 0.3998(3) 0.14547(18) 0.0372(13) Uani 1 1 d . . .
H41A H 0.5163 0.3999 0.1759 0.045 Uiso 1 1 calc R . .
H41B H 0.3922 0.4231 0.1478 0.045 Uiso 1 1 calc R . .
C42 C 0.5318(5) 0.4387(3) 0.11235(18) 0.0352(12) Uani 1 1 d . . .
H42A H 0.5562 0.4837 0.1254 0.042 Uiso 1 1 calc R . .
H42B H 0.6039 0.4134 0.1083 0.042 Uiso 1 1 calc R . .
C43 C 0.3835(5) 0.5016(3) 0.0603(2) 0.0410(14) Uani 1 1 d . . .
H43 H 0.3817 0.5344 0.0836 0.049 Uiso 1 1 calc R . .
C44 C 0.3108(6) 0.5096(3) 0.0203(2) 0.0446(15) Uani 1 1 d . . .
H44 H 0.2603 0.5481 0.0156 0.053 Uiso 1 1 calc R . .
C45 C 0.3099(5) 0.4607(3) -0.01447(19) 0.0410(14) Uani 1 1 d . . .
C46 C 0.3893(6) 0.4058(3) -0.0056(2) 0.0469(15) Uani 1 1 d . . .
H46 H 0.3926 0.3721 -0.0282 0.056 Uiso 1 1 calc R . .
C47 C 0.4606(5) 0.4010(3) 0.03482(19) 0.0414(14) Uani 1 1 d . . .
H47 H 0.5136 0.3636 0.0402 0.050 Uiso 1 1 calc R . .
N4 N 0.2382(5) 0.4664(3) -0.05410(17) 0.0528(14) Uani 1 1 d . . .
H4A H 0.1980 0.5064 -0.0549 0.079 Uiso 1 1 calc R . .
H4B H 0.1862 0.4311 -0.0574 0.079 Uiso 1 1 calc R . .
H4C H 0.2815 0.4656 -0.0771 0.079 Uiso 1 1 calc R . .

loop_
_atom_site_aniso_label
_atom_site_aniso_U_11
_atom_site_aniso_U_22
_atom_site_aniso_U_33
_atom_site_aniso_U_23
_atom_site_aniso_U_13
_atom_site_aniso_U_12
S1 0.0340(7) 0.0241(7) 0.0316(7) -0.0004(5) -0.0006(5) 0.0016(5)
S2 0.0788(12) 0.0377(9) 0.0283(7) 0.0046(6) 0.0169(7) 0.0128(8)
S3 0.0541(9) 0.0245(7) 0.0408(8) -0.0040(6) 0.0054(7) -0.0002(6)
S4 0.0294(7) 0.0404(9) 0.0407(8) -0.0103(6) 0.0034(6) -0.0052(6)
S5 0.0243(8) 0.0765(12) 0.0465(9) 0.0218(8) 0.0031(6) 0.0064(7)
O1 0.036(2) 0.0234(19) 0.038(2) 0.0031(15) 0.0051(16) 0.0051(15)
O2 0.047(2) 0.0248(19) 0.0229(18) 0.0025(14) 0.0061(16) 0.0003(16)
O3 0.034(2) 0.029(2) 0.033(2) -0.0025(15) 0.0043(15) 0.0012(15)
O4 0.039(2) 0.034(2) 0.046(2) 0.0017(18) -0.0117(18) -0.0088(17)
O5 0.049(2) 0.045(2) 0.036(2) -0.0105(18) -0.0084(18) 0.0055(19)
O6 0.067(3) 0.025(2) 0.045(2) 0.0006(18) 0.006(2) 0.0103(19)
O7 0.039(2) 0.031(2) 0.042(2) 0.0019(17) 0.0109(17) -0.0021(16)
O8 0.040(2) 0.057(3) 0.035(2) 0.0083(19) -0.0057(18) -0.0050(19)
O9 0.091(7) 0.048(4) 0.028(3) 0.016(3) 0.008(4) 0.007(4)
O10 0.087(5) 0.050(4) 0.031(3) 0.004(3) 0.021(3) 0.028(4)
O11 0.047(4) 0.103(6) 0.036(3) -0.015(3) -0.009(3) 0.015(4)
O9' 0.071(11) 0.068(10) 0.072(11) 0.011(7) 0.013(8) 0.009(8)
O10' 0.105(11) 0.067(10) 0.055(9) -0.003(7) 0.020(8) 0.012(8)
O11' 0.104(12) 0.075(10) 0.069(9) -0.001(7) 0.013(8) -0.020(8)
O12 0.085(4) 0.043(3) 0.060(3) -0.020(2) 0.035(3) -0.016(2)
O13 0.082(3) 0.023(2) 0.058(3) -0.0041(19) 0.015(2) -0.002(2)
O14 0.092(4) 0.054(3) 0.061(3) -0.029(3) -0.026(3) 0.021(3)
O15 0.028(2) 0.056(3) 0.058(3) -0.023(2) 0.0030(19) -0.0050(18)
O16 0.046(3) 0.043(3) 0.081(3) -0.016(2) -0.007(2) 0.004(2)
O17 0.049(3) 0.089(4) 0.039(2) -0.013(2) 0.007(2) -0.022(2)
O18 0.020(3) 0.027(4) 0.042(4) -0.002(4) 0.003(3) 0.002(3)
O19 0.036(4) 0.055(5) 0.078(6) 0.023(4) -0.002(4) -0.008(4)
O20 0.062(6) 0.104(7) 0.052(5) 0.014(5) 0.029(4) 0.019(5)
O18' 0.037(6) 0.056(8) 0.050(6) 0.002(6) 0.009(5) 0.021(5)
O19' 0.045(5) 0.046(6) 0.039(5) -0.003(4) 0.004(4) -0.001(4)
O20' 0.068(7) 0.053(6) 0.047(6) 0.004(5) -0.011(5) -0.009(5)
O21 0.145(6) 0.073(4) 0.056(3) 0.016(3) -0.020(4) -0.013(4)
O22 0.199(9) 0.086(5) 0.073(5) 0.001(4) 0.005(5) 0.036(5)
O23 0.263(10) 0.072(4) 0.049(3) 0.003(3) -0.016(5) -0.061(5)
O24 0.117(6) 0.152(8) 0.096(6) 0.014(5) 0.014(5) -0.037(5)
O25 0.115(7) 0.164(9) 0.153(9) 0.005(6) 0.036(6) 0.005(6)
O26 0.112(7) 0.145(8) 0.197(11) 0.001(7) 0.001(7) 0.003(5)
N1 0.033(3) 0.042(3) 0.025(2) -0.0004(19) 0.0031(18) -0.005(2)
N2 0.031(2) 0.031(2) 0.028(2) -0.0029(18) 0.0033(18) -0.0018(19)
C1 0.023(2) 0.023(3) 0.027(2) -0.0025(19) -0.0007(19) -0.0016(19)
C2 0.025(3) 0.024(3) 0.029(3) -0.010(2) 0.002(2) 0.000(2)
C3 0.021(2) 0.025(3) 0.031(3) -0.008(2) -0.0008(19) 0.0004(19)
C4 0.028(3) 0.021(3) 0.030(3) -0.005(2) 0.000(2) -0.003(2)
C5 0.028(3) 0.021(2) 0.029(3) -0.008(2) 0.004(2) -0.005(2)
C6 0.020(2) 0.017(2) 0.032(3) -0.0073(19) -0.0031(19) 0.0001(18)
C7 0.017(2) 0.021(3) 0.036(3) -0.003(2) -0.0018(19) 0.0011(18)
C8 0.014(2) 0.027(3) 0.030(3) 0.000(2) 0.0018(18) 0.0006(18)
C9 0.015(2) 0.024(3) 0.029(2) -0.001(2) 0.0001(18) 0.0011(18)
C10 0.014(2) 0.021(2) 0.033(3) 0.0041(19) 0.0033(18) 0.0025(18)
C11 0.026(3) 0.028(3) 0.027(3) 0.001(2) 0.006(2) 0.008(2)
C12 0.034(3) 0.023(3) 0.028(3) 0.001(2) 0.004(2) 0.004(2)
C13 0.017(2) 0.025(3) 0.026(2) 0.0018(19) -0.0001(18) 0.0034(18)
C14 0.023(2) 0.025(3) 0.029(3) 0.004(2) 0.002(2) 0.004(2)
C15 0.029(3) 0.019(2) 0.030(3) 0.007(2) 0.001(2) 0.0017(19)
C16 0.029(3) 0.023(3) 0.027(2) 0.006(2) 0.001(2) 0.002(2)
C17 0.034(3) 0.023(3) 0.028(3) 0.004(2) 0.006(2) 0.008(2)
C18 0.042(3) 0.021(3) 0.031(3) 0.006(2) 0.001(2) 0.003(2)
C19 0.029(3) 0.023(3) 0.034(3) 0.006(2) -0.002(2) 0.000(2)
C20 0.028(3) 0.024(3) 0.033(3) 0.008(2) 0.001(2) 0.003(2)
C21 0.034(3) 0.027(3) 0.032(3) 0.005(2) 0.002(2) 0.001(2)
C22 0.028(3) 0.030(3) 0.034(3) 0.001(2) 0.006(2) -0.005(2)
C23 0.026(3) 0.028(3) 0.031(3) 0.003(2) 0.005(2) -0.004(2)
C24 0.027(3) 0.028(3) 0.037(3) 0.002(2) 0.011(2) -0.002(2)
C25 0.022(3) 0.040(3) 0.037(3) -0.004(2) 0.011(2) -0.001(2)
C26 0.023(3) 0.042(3) 0.040(3) -0.002(2) 0.004(2) -0.001(2)
C27 0.020(2) 0.031(3) 0.039(3) -0.002(2) 0.007(2) -0.004(2)
C28 0.025(3) 0.037(3) 0.045(3) -0.004(2) 0.010(2) -0.002(2)
C29 0.024(3) 0.029(3) 0.032(3) -0.005(2) 0.004(2) 0.009(2)
C30 0.022(3) 0.034(3) 0.039(3) -0.008(2) 0.011(2) 0.002(2)
C31 0.014(2) 0.046(3) 0.039(3) -0.007(2) 0.002(2) 0.002(2)
C32 0.014(2) 0.053(4) 0.041(3) 0.008(3) 0.004(2) 0.007(2)
C33 0.022(3) 0.034(3) 0.043(3) 0.003(2) 0.011(2) 0.003(2)
C34 0.021(3) 0.036(3) 0.035(3) -0.007(2) 0.011(2) 0.005(2)
C35 0.029(3) 0.030(3) 0.032(3) -0.006(2) 0.007(2) 0.004(2)
C36 0.029(3) 0.041(3) 0.042(3) -0.005(3) 0.007(2) -0.006(2)
C37 0.039(3) 0.048(4) 0.044(3) -0.001(3) 0.002(3) -0.009(3)
C38 0.042(3) 0.040(3) 0.033(3) 0.006(2) 0.005(2) -0.006(3)
C39 0.049(4) 0.038(3) 0.038(3) 0.008(3) -0.003(3) -0.002(3)
C40 0.041(3) 0.051(4) 0.035(3) 0.010(3) -0.002(3) -0.003(3)
N3 0.053(3) 0.048(3) 0.044(3) -0.004(2) 0.007(2) -0.010(3)
C41 0.044(3) 0.042(3) 0.023(3) -0.006(2) 0.002(2) -0.002(3)
C42 0.033(3) 0.039(3) 0.031(3) -0.002(2) -0.001(2) -0.005(2)
C43 0.046(3) 0.039(3) 0.034(3) -0.008(2) -0.005(3) 0.003(3)
C44 0.051(4) 0.036(3) 0.043(3) -0.002(3) -0.007(3) 0.010(3)
C45 0.041(3) 0.051(4) 0.029(3) 0.000(3) 0.000(2) 0.009(3)
C46 0.061(4) 0.051(4) 0.028(3) -0.003(3) 0.003(3) 0.019(3)
C47 0.048(4) 0.044(3) 0.031(3) -0.004(3) 0.004(3) 0.010(3)
N4 0.063(4) 0.059(4) 0.033(3) -0.002(2) -0.005(2) 0.020(3)

loop_
_atom_type_symbol
_atom_type_description
_atom_type_scat_dispersion_real
_atom_type_scat_dispersion_imag
_atom_type_scat_source
C C 0.0033 0.0016 'International Tables Vol C Tables 4.2.6.8 and 6.1.1.4'
H H 0.0000 0.0000 'International Tables Vol C Tables 4.2.6.8 and 6.1.1.4'
N N 0.0061 0.0033 'International Tables Vol C Tables 4.2.6.8 and 6.1.1.4'
S S 0.1246 0.1234 'International Tables Vol C Tables 4.2.6.8 and 6.1.1.4'
O O 0.0106 0.0060 'International Tables Vol C Tables 4.2.6.8 and 6.1.1.4'

loop_
_geom_angle_atom_site_label_1
_geom_angle_atom_site_label_2
_geom_angle_atom_site_label_3
_geom_angle
O8 S1 O7 113.4(3)
O8 S1 O6 112.5(3)
O7 S1 O6 111.5(2)
O8 S1 C4 105.3(2)
O7 S1 C4 106.6(2)
O6 S1 C4 106.9(2)
O10 S2 O9' 134.5(11)
O10 S2 O11' 64.9(9)
O9' S2 O11' 118.4(10)
O10 S2 O9 119.1(5)
O9' S2 O9 25.1(8)
O11' S2 O9 136.6(9)
O10 S2 O10' 42.4(7)
O9' S2 O10' 109.9(9)
O11' S2 O10' 107.2(9)
O9 S2 O10' 86.0(8)
O10 S2 O11 108.1(4)
O9' S2 O11 83.5(9)
O11' S2 O11 43.7(8)
O9 S2 O11 108.2(5)
O10' S2 O11 148.8(8)
O10 S2 C11 108.9(3)
O9' S2 C11 110.6(12)
O11' S2 C11 110.7(8)
O9 S2 C11 107.9(4)
O10' S2 C11 97.9(8)
O11 S2 C11 103.6(3)
O12 S3 O14 112.9(4)
O12 S3 O13 111.7(3)
O14 S3 O13 111.9(3)
O12 S3 C18 107.9(3)
O14 S3 C18 105.9(3)
O13 S3 C18 106.0(3)
O17 S4 O15 114.3(3)
O17 S4 O16 110.8(3)
O15 S4 O16 111.7(3)
O17 S4 C25 107.0(3)
O15 S4 C25 106.8(2)
O16 S4 C25 105.6(3)
O20 S5 O19' 67.0(6)
O20 S5 O18' 136.0(7)
O19' S5 O18' 121.0(7)
O20 S5 O18 119.9(5)
O19' S5 O18 140.1(6)
O18' S5 O18 25.0(5)
O20 S5 O20' 40.7(5)
O19' S5 O20' 107.3(6)
O18' S5 O20' 108.4(6)
O18 S5 O20' 85.1(6)
O20 S5 O19 109.7(5)
O19' S5 O19 44.1(4)
O18' S5 O19 82.7(6)
O18 S5 O19 107.2(4)
O20' S5 O19 146.3(5)
O20 S5 C32 108.7(4)
O19' S5 C32 107.5(4)
O18' S5 C32 108.7(6)
O18 S5 C32 106.4(4)
O20' S5 C32 102.4(5)
O19 S5 C32 103.7(4)
C1 O1 H1A 109.6
C8 O2 H2 103.1
C15 O3 H3G 109.4
C22 O4 H4E 109.4
C29 O5 H5 120.8
C40 N1 C36 119.5(5)
C40 N1 C41 119.8(5)
C36 N1 C41 120.7(5)
C43 N2 C47 118.9(5)
C43 N2 C42 121.2(5)
C47 N2 C42 119.9(5)
O1 C1 C6 120.3(4)
O1 C1 C2 118.5(4)
C6 C1 C2 121.2(4)
C3 C2 C1 118.5(4)
C3 C2 C35 119.1(4)
C1 C2 C35 122.4(5)
C2 C3 C4 120.6(4)
C2 C3 H3A 119.7
C4 C3 H3A 119.7
C5 C4 C3 119.8(5)
C5 C4 S1 122.5(4)
C3 C4 S1 117.8(4)
C6 C5 C4 121.2(5)
C6 C5 H5A 119.4
C4 C5 H5A 119.4
C5 C6 C1 118.6(4)
C5 C6 C7 120.6(4)
C1 C6 C7 120.8(4)
C6 C7 C9 113.4(4)
C6 C7 H7A 108.9
C9 C7 H7A 108.9
C6 C7 H7B 108.9
C9 C7 H7B 108.9
H7A C7 H7B 107.7
O2 C8 C13 121.0(4)
O2 C8 C9 117.8(4)
C13 C8 C9 121.1(4)
C10 C9 C8 118.2(4)
C10 C9 C7 119.8(4)
C8 C9 C7 121.8(4)
C11 C10 C9 121.1(4)
C11 C10 H10 119.5
C9 C10 H10 119.5
C10 C11 C12 119.8(5)
C10 C11 S2 120.9(4)
C12 C11 S2 119.3(4)
C13 C12 C11 120.4(5)
C13 C12 H12 119.8
C11 C12 H12 119.8
C12 C13 C8 118.8(4)
C12 C13 C14 119.3(4)
C8 C13 C14 121.8(4)
C13 C14 C16 113.0(4)
C13 C14 H14A 109.0
C16 C14 H14A 109.0
C13 C14 H14B 109.0
C16 C14 H14B 109.0
H14A C14 H14B 107.8
O3 C15 C16 118.0(4)
O3 C15 C20 120.4(4)
C16 C15 C20 121.5(5)
C17 C16 C15 119.0(5)
C17 C16 C14 120.1(4)
C15 C16 C14 120.8(4)
C18 C17 C16 119.7(5)
C18 C17 H17 120.2
C16 C17 H17 120.2
C17 C18 C19 120.4(5)
C17 C18 S3 121.3(4)
C19 C18 S3 118.3(4)
C20 C19 C18 121.5(5)
C20 C19 H19 119.3
C18 C19 H19 119.3
C19 C20 C15 117.8(5)
C19 C20 C21 119.6(5)
C15 C20 C21 122.6(5)
C20 C21 C23 112.9(4)
C20 C21 H21A 109.0
C23 C21 H21A 109.0
C20 C21 H21B 109.0
C23 C21 H21B 109.0
H21A C21 H21B 107.8
O4 C22 C23 118.1(5)
O4 C22 C27 120.1(5)
C23 C22 C27 121.8(5)
C24 C23 C22 118.1(5)
C24 C23 C21 120.3(5)
C22 C23 C21 121.6(5)
C25 C24 C23 121.8(5)
C25 C24 H24 119.1
C23 C24 H24 119.1
C24 C25 C26 120.0(5)
C24 C25 S4 119.3(4)
C26 C25 S4 120.7(4)
C25 C26 C27 120.9(5)
C25 C26 H26 119.6
C27 C26 H26 119.6
C26 C27 C22 117.3(5)
C26 C27 C28 120.1(5)
C22 C27 C28 122.1(5)
C27 C28 C30 120.6(4)
C27 C28 H28A 107.2
C30 C28 H28A 107.2
C27 C28 H28B 107.2
C30 C28 H28B 107.2
H28A C28 H28B 106.8
O5 C29 C34 120.2(5)
O5 C29 C30 117.8(5)
C34 C29 C30 121.9(5)
C31 C30 C29 116.8(5)
C31 C30 C28 120.9(5)
C29 C30 C28 122.0(5)
C32 C31 C30 122.3(5)
C32 C31 H31 118.8
C30 C31 H31 118.8
C31 C32 C33 119.4(5)
C31 C32 S5 121.3(4)
C33 C32 S5 119.3(5)
C34 C33 C32 121.4(5)
C34 C33 H33 119.3
C32 C33 H33 119.3
C33 C34 C29 118.1(5)
C33 C34 C35 119.3(5)
C29 C34 C35 122.6(5)
C2 C35 C34 112.9(4)
C2 C35 H35A 109.0
C34 C35 H35A 109.0
C2 C35 H35B 109.0
C34 C35 H35B 109.0
H35A C35 H35B 107.8
C37 C36 N1 121.8(6)
C37 C36 H36 119.1
N1 C36 H36 119.1
C36 C37 C38 120.3(6)
C36 C37 H37 119.8
C38 C37 H37 119.8
N3 C38 C39 121.0(6)
N3 C38 C37 121.9(5)
C39 C38 C37 117.1(6)
C40 C39 C38 119.8(6)
C40 C39 H39 120.1
C38 C39 H39 120.1
N1 C40 C39 121.4(6)
N1 C40 H40 119.3
C39 C40 H40 119.3
C38 N3 H3B 109.5
C38 N3 H3C 109.5
H3B N3 H3C 109.5
C38 N3 H3D 109.5
H3B N3 H3D 109.5
H3C N3 H3D 109.5
N1 C41 C42 111.7(4)
N1 C41 H41A 109.3
C42 C41 H41A 109.3
N1 C41 H41B 109.3
C42 C41 H41B 109.3
H41A C41 H41B 107.9
N2 C42 C41 112.4(4)
N2 C42 H42A 109.1
C41 C42 H42A 109.1
N2 C42 H42B 109.1
C41 C42 H42B 109.1
H42A C42 H42B 107.9
C44 C43 N2 122.1(5)
C44 C43 H43 119.0
N2 C43 H43 119.0
C43 C44 C45 120.0(6)
C43 C44 H44 120.0
C45 C44 H44 120.0
N4 C45 C46 121.3(6)
N4 C45 C44 121.7(6)
C46 C45 C44 117.0(5)
C47 C46 C45 120.3(6)
C47 C46 H46 119.9
C45 C46 H46 119.9
C46 C47 N2 121.8(6)
C46 C47 H47 119.1
N2 C47 H47 119.1
C45 N4 H4A 109.5
C45 N4 H4B 109.5
H4A N4 H4B 109.5
C45 N4 H4C 109.5
H4A N4 H4C 109.5
H4B N4 H4C 109.5

loop_
_geom_bond_atom_site_label_1
_geom_bond_atom_site_label_2
_geom_bond_distance
S1 O8 1.447(4)
S1 O7 1.448(4)
S1 O6 1.463(4)
S1 C4 1.769(5)
S2 O10 1.403(5)
S2 O9' 1.415(9)
S2 O11' 1.415(9)
S2 O9 1.421(6)
S2 O10' 1.488(9)
S2 O11 1.505(6)
S2 C11 1.764(5)
S3 O12 1.416(5)
S3 O14 1.445(5)
S3 O13 1.459(4)
S3 C18 1.763(5)
S4 O17 1.435(5)
S4 O15 1.437(4)
S4 O16 1.475(5)
S4 C25 1.775(6)
S5 O20 1.384(6)
S5 O19' 1.403(7)
S5 O18' 1.407(7)
S5 O18 1.425(6)
S5 O20' 1.533(7)
S5 O19 1.539(7)
S5 C32 1.780(6)
O1 C1 1.374(6)
O1 H1A 0.8500
O2 C8 1.375(6)
O2 H2 0.8432
O3 C15 1.375(6)
O3 H3G 0.8501
O4 C22 1.362(6)
O4 H4E 0.8499
O5 C29 1.375(6)
O5 H5 0.8295
N1 C40 1.343(8)
N1 C36 1.357(7)
N1 C41 1.468(7)
N2 C43 1.355(7)
N2 C47 1.366(7)
N2 C42 1.456(7)
C1 C6 1.401(7)
C1 C2 1.404(7)
C2 C3 1.381(7)
C2 C35 1.513(7)
C3 C4 1.400(7)
C3 H3A 0.9500
C4 C5 1.381(7)
C5 C6 1.376(7)
C5 H5A 0.9500
C6 C7 1.513(6)
C7 C9 1.518(7)
C7 H7A 0.9900
C7 H7B 0.9900
C8 C13 1.394(7)
C8 C9 1.403(7)
C9 C10 1.391(7)
C10 C11 1.377(7)
C10 H10 0.9500
C11 C12 1.397(7)
C12 C13 1.386(7)
C12 H12 0.9500
C13 C14 1.517(7)
C14 C16 1.526(7)
C14 H14A 0.9900
C14 H14B 0.9900
C15 C16 1.397(7)
C15 C20 1.400(7)
C16 C17 1.392(7)
C17 C18 1.384(8)
C17 H17 0.9500
C18 C19 1.387(8)
C19 C20 1.377(7)
C19 H19 0.9500
C20 C21 1.513(7)
C21 C23 1.516(7)
C21 H21A 0.9900
C21 H21B 0.9900
C22 C23 1.400(7)
C22 C27 1.415(7)
C23 C24 1.384(7)
C24 C25 1.372(8)
C24 H24 0.9500
C25 C26 1.393(8)
C26 C27 1.402(8)
C26 H26 0.9500
C27 C28 1.507(7)
C28 C30 1.525(7)
C28 H28A 0.9900
C28 H28B 0.9900
C29 C34 1.397(8)
C29 C30 1.415(7)
C30 C31 1.389(8)
C31 C32 1.372(8)
C31 H31 0.9500
C32 C33 1.388(8)
C33 C34 1.380(8)
C33 H33 0.9500
C34 C35 1.523(7)
C35 H35A 0.9900
C35 H35B 0.9900
C36 C37 1.343(8)
C36 H36 0.9500
C37 C38 1.406(9)
C37 H37 0.9500
C38 N3 1.335(8)
C38 C39 1.406(8)
C39 C40 1.369(9)
C39 H39 0.9500
C40 H40 0.9500
N3 H3B 0.9100
N3 H3C 0.9100
N3 H3D 0.9100
C41 C42 1.530(8)
C41 H41A 0.9900
C41 H41B 0.9900
C42 H42A 0.9900
C42 H42B 0.9900
C43 C44 1.353(8)
C43 H43 0.9500
C44 C45 1.413(8)
C44 H44 0.9500
C45 N4 1.334(7)
C45 C46 1.411(8)
C46 C47 1.350(8)
C46 H46 0.9500
C47 H47 0.9500
N4 H4A 0.9100
N4 H4B 0.9100
N4 H4C 0.9100

loop_
_geom_torsion_atom_site_label_1
_geom_torsion_atom_site_label_2
_geom_torsion_atom_site_label_3
_geom_torsion_atom_site_label_4
_geom_torsion
O1 C1 C2 C3 -176.5(4)
C6 C1 C2 C3 2.3(7)
O1 C1 C2 C35 4.9(7)
C6 C1 C2 C35 -176.3(4)
C1 C2 C3 C4 0.2(7)
C35 C2 C3 C4 178.8(4)
C2 C3 C4 C5 -2.3(7)
C2 C3 C4 S1 177.6(4)
O8 S1 C4 C5 124.8(4)
O7 S1 C4 C5 4.1(5)
O6 S1 C4 C5 -115.3(4)
O8 S1 C4 C3 -55.1(4)
O7 S1 C4 C3 -175.8(4)
O6 S1 C4 C3 64.7(4)
C3 C4 C5 C6 2.1(7)
S1 C4 C5 C6 -177.9(4)
C4 C5 C6 C1 0.3(7)
C4 C5 C6 C7 179.9(4)
O1 C1 C6 C5 176.3(4)
C2 C1 C6 C5 -2.5(7)
O1 C1 C6 C7 -3.3(7)
C2 C1 C6 C7 177.9(4)
C5 C6 C7 C9 -97.8(5)
C1 C6 C7 C9 81.7(6)
O2 C8 C9 C10 -176.5(4)
C13 C8 C9 C10 7.4(7)
O2 C8 C9 C7 7.6(6)
C13 C8 C9 C7 -168.5(4)
C6 C7 C9 C10 71.5(6)
C6 C7 C9 C8 -112.7(5)
C8 C9 C10 C11 -1.1(7)
C7 C9 C10 C11 174.9(4)
C9 C10 C11 C12 -4.6(7)
C9 C10 C11 S2 175.5(4)
O10 S2 C11 C10 144.3(5)
O9' S2 C11 C10 -12.8(10)
O11' S2 C11 C10 -146.2(11)
O9 S2 C11 C10 13.7(6)
O10' S2 C11 C10 102.0(9)
O11 S2 C11 C10 -100.9(5)
O10 S2 C11 C12 -35.6(6)
O9' S2 C11 C12 167.3(10)
O11' S2 C11 C12 33.9(11)
O9 S2 C11 C12 -166.2(6)
O10' S2 C11 C12 -77.9(9)
O11 S2 C11 C12 79.2(5)
C10 C11 C12 C13 4.2(7)
S2 C11 C12 C13 -175.9(4)
C11 C12 C13 C8 1.9(7)
C11 C12 C13 C14 -175.3(4)
O2 C8 C13 C12 176.2(4)
C9 C8 C13 C12 -7.8(7)
O2 C8 C13 C14 -6.7(7)
C9 C8 C13 C14 169.3(4)
C12 C13 C14 C16 -69.7(6)
C8 C13 C14 C16 113.2(5)
O3 C15 C16 C17 -176.6(4)
C20 C15 C16 C17 2.8(7)
O3 C15 C16 C14 3.5(7)
C20 C15 C16 C14 -177.0(4)
C13 C14 C16 C17 97.8(5)
C13 C14 C16 C15 -82.3(6)
C15 C16 C17 C18 -0.3(7)
C14 C16 C17 C18 179.6(4)
C16 C17 C18 C19 -2.0(7)
C16 C17 C18 S3 177.6(4)
O12 S3 C18 C17 -1.4(5)
O14 S3 C18 C17 -122.5(5)
O13 S3 C18 C17 118.4(5)
O12 S3 C18 C19 178.3(4)
O14 S3 C18 C19 57.1(5)
O13 S3 C18 C19 -61.9(5)
C17 C18 C19 C20 1.9(8)
S3 C18 C19 C20 -177.8(4)
C18 C19 C20 C15 0.6(7)
C18 C19 C20 C21 -178.0(4)
O3 C15 C20 C19 176.5(4)
C16 C15 C20 C19 -3.0(7)
O3 C15 C20 C21 -5.0(7)
C16 C15 C20 C21 175.6(4)
C19 C20 C21 C23 -81.7(6)
C15 C20 C21 C23 99.7(6)
O4 C22 C23 C24 179.3(5)
C27 C22 C23 C24 2.7(7)
O4 C22 C23 C21 -0.3(7)
C27 C22 C23 C21 -176.9(5)
C20 C21 C23 C24 76.1(6)
C20 C21 C23 C22 -104.3(6)
C22 C23 C24 C25 0.0(7)
C21 C23 C24 C25 179.6(5)
C23 C24 C25 C26 -1.3(8)
C23 C24 C25 S4 -179.9(4)
O17 S4 C25 C24 -103.5(5)
O15 S4 C25 C24 133.8(4)
O16 S4 C25 C24 14.7(5)
O17 S4 C25 C26 77.9(5)
O15 S4 C25 C26 -44.9(5)
O16 S4 C25 C26 -163.9(5)
C24 C25 C26 C27 0.0(8)
S4 C25 C26 C27 178.6(4)
C25 C26 C27 C22 2.5(8)
C25 C26 C27 C28 -169.7(5)
O4 C22 C27 C26 179.5(5)
C23 C22 C27 C26 -3.9(7)
O4 C22 C27 C28 -8.4(7)
C23 C22 C27 C28 168.2(5)
C26 C27 C28 C30 -98.9(6)
C22 C27 C28 C30 89.2(7)
O5 C29 C30 C31 -179.3(4)
C34 C29 C30 C31 2.4(7)
O5 C29 C30 C28 8.0(7)
C34 C29 C30 C28 -170.3(5)
C27 C28 C30 C31 94.9(6)
C27 C28 C30 C29 -92.7(6)
C29 C30 C31 C32 -2.6(7)
C28 C30 C31 C32 170.2(5)
C30 C31 C32 C33 0.6(8)
C30 C31 C32 S5 -175.7(4)
O20 S5 C32 C31 -79.7(7)
O19' S5 C32 C31 -150.7(6)
O18' S5 C32 C31 76.7(8)
O18 S5 C32 C31 50.6(6)
O20' S5 C32 C31 -37.9(7)
O19 S5 C32 C31 163.6(6)
O20 S5 C32 C33 104.0(7)
O19' S5 C32 C33 33.0(7)
O18' S5 C32 C33 -99.5(8)
O18 S5 C32 C33 -125.6(5)
O20' S5 C32 C33 145.8(7)
O19 S5 C32 C33 -12.7(6)
C31 C32 C33 C34 1.8(8)
S5 C32 C33 C34 178.1(4)
C32 C33 C34 C29 -1.9(7)
C32 C33 C34 C35 177.9(5)
O5 C29 C34 C33 -178.5(4)
C30 C29 C34 C33 -0.2(7)
O5 C29 C34 C35 1.6(7)
C30 C29 C34 C35 180.0(4)
C3 C2 C35 C34 81.9(6)
C1 C2 C35 C34 -99.6(6)
C33 C34 C35 C2 -73.0(6)
C29 C34 C35 C2 106.9(5)
C40 N1 C36 C37 -1.8(8)
C41 N1 C36 C37 176.6(5)
N1 C36 C37 C38 1.5(9)
C36 C37 C38 N3 177.4(6)
C36 C37 C38 C39 -1.6(9)
N3 C38 C39 C40 -176.9(6)
C37 C38 C39 C40 2.1(9)
C36 N1 C40 C39 2.3(8)
C41 N1 C40 C39 -176.1(5)
C38 C39 C40 N1 -2.5(9)
C40 N1 C41 C42 81.1(6)
C36 N1 C41 C42 -97.2(6)
C43 N2 C42 C41 85.8(6)
C47 N2 C42 C41 -90.6(6)
N1 C41 C42 N2 66.5(6)
C47 N2 C43 C44 -0.3(9)
C42 N2 C43 C44 -176.8(6)
N2 C43 C44 C45 1.4(10)
C43 C44 C45 N4 179.0(6)
C43 C44 C45 C46 -1.6(10)
N4 C45 C46 C47 -179.7(7)
C44 C45 C46 C47 1.0(10)
C45 C46 C47 N2 0.0(10)
C43 N2 C47 C46 -0.4(9)
C42 N2 C47 C46 176.1(6)

loop_
_platon_squeeze_void_nr
_platon_squeeze_void_average_x
_platon_squeeze_void_average_y
_platon_squeeze_void_average_z
_platon_squeeze_void_volume
_platon_squeeze_void_count_electrons
_platon_squeeze_void_content
1 -0.011 0.000 0.000 757 126 ' '
2 -0.015 0.500 0.500 757 126 ' '
3 0.132 0.212 0.316 17 3 ' '
4 0.367 0.712 0.184 18 3 ' '
5 0.632 0.288 0.816 17 3 ' '
6 0.867 0.788 0.684 18 3 ' '
